data_4104999
loop_
_publ_author_name
'Wen Zhang'
'Li-Zhuang Chen'
'Ren-Gen Xiong'
'Takayoshi Nakamura'
'Songping D. Huang'

_publ_section_title
;
 New Ferroelectrics Based on Divalent Metal Ion Alum
;
_journal_name_full 'Journal of the American Chemical Society'
_journal_page_first 12544
_journal_page_last 12545
_journal_paper_doi 10.1021/ja905399x
_journal_volume 131
_journal_year 2009
_chemical_formula_sum 'C6 H26 Cu N2 O14 Se2'
_chemical_formula_weight 571.75
_chemical_name_systematic
; 
 ? 
;
_space_group_IT_number 14
_symmetry_cell_setting monoclinic
_symmetry_space_group_name_Hall '-P 2ybc'
_symmetry_space_group_name_H-M 'P 1 21/c 1'
_atom_sites_solution_hydrogens geom
_atom_sites_solution_primary direct
_atom_sites_solution_secondary difmap
_audit_creation_method SHELXL-97
_cell_angle_alpha 90.00
_cell_angle_beta 124.84(2)
_cell_angle_gamma 90.00
_cell_formula_units_Z 2
_cell_length_a 7.1294(14)
_cell_length_b 12.629(3)
_cell_length_c 12.142(4)
_cell_measurement_temperature 293(2)
_cell_volume 897.3(5)
_computing_structure_refinement 'SHELXL-97 (Sheldrick, 1997)'
_computing_structure_solution 'SHELXS-97 (Sheldrick, 1990)'
_diffrn_ambient_temperature 293(2)
_diffrn_measured_fraction_theta_full 1.000
_diffrn_measured_fraction_theta_max 1.000
_diffrn_radiation_monochromator graphite
_diffrn_radiation_source 'fine-focus sealed tube'
_diffrn_radiation_type MoK\a
_diffrn_radiation_wavelength 0.71073
_diffrn_reflns_av_R_equivalents 0.0440
_diffrn_reflns_av_sigmaI/netI 0.0351
_diffrn_reflns_limit_h_max 9
_diffrn_reflns_limit_h_min -9
_diffrn_reflns_limit_k_max 16
_diffrn_reflns_limit_k_min -16
_diffrn_reflns_limit_l_max 15
_diffrn_reflns_limit_l_min -15
_diffrn_reflns_number 9165
_diffrn_reflns_theta_full 27.48
_diffrn_reflns_theta_max 27.48
_diffrn_reflns_theta_min 3.23
_exptl_absorpt_coefficient_mu 5.345
_exptl_absorpt_correction_T_max 1.0000
_exptl_absorpt_correction_T_min 0.8521
_exptl_absorpt_correction_type multi-scan
_exptl_crystal_density_diffrn 2.116
_exptl_crystal_F_000 570
_exptl_crystal_size_max 0.1
_exptl_crystal_size_mid 0.1
_exptl_crystal_size_min 0.1
_refine_diff_density_max 0.518
_refine_diff_density_min -0.863
_refine_diff_density_rms 0.100
_refine_ls_extinction_coef 0.0196(9)
_refine_ls_extinction_expression Fc^*^=kFc[1+0.001xFc^2^\l^3^/sin(2\q)]^-1/4^
_refine_ls_extinction_method SHELXL
_refine_ls_goodness_of_fit_ref 1.106
_refine_ls_hydrogen_treatment mixed
_refine_ls_matrix_type full
_refine_ls_number_parameters 144
_refine_ls_number_reflns 2051
_refine_ls_number_restraints 0
_refine_ls_restrained_S_all 1.106
_refine_ls_R_factor_all 0.0437
_refine_ls_R_factor_gt 0.0345
_refine_ls_shift/su_max 0.000
_refine_ls_shift/su_mean 0.000
_refine_ls_structure_factor_coef Fsqd
_refine_ls_weighting_details 'calc w=1/[\s^2^(Fo^2^)+(0.0222P)^2^+2.2139P] where P=(Fo^2^+2Fc^2^)/3'
_refine_ls_weighting_scheme calc
_refine_ls_wR_factor_gt 0.0753
_refine_ls_wR_factor_ref 0.0786
_reflns_number_gt 1752
_reflns_number_total 2051
_reflns_threshold_expression >2sigma(I)
_cod_data_source_file ja905399x_si_002.cif
_cod_data_source_block 1
_cod_original_cell_volume 897.3(4)
_cod_original_sg_symbol_H-M 'P 21/c '
_cod_database_code 4104999

loop_
_symmetry_equiv_pos_as_xyz
'x, y, z'
'-x, y+1/2, -z+1/2'
'-x, -y, -z'
'x, -y-1/2, z-1/2'

loop_
_atom_site_label
_atom_site_type_symbol
_atom_site_fract_x
_atom_site_fract_y
_atom_site_fract_z
_atom_site_U_iso_or_equiv
_atom_site_adp_type
_atom_site_occupancy
_atom_site_symmetry_multiplicity
_atom_site_calc_flag
_atom_site_refinement_flags
_atom_site_disorder_group
Cu1 Cu 1.0000 1.0000 0.5000 0.01994(17) Uani 1 2 d S .
Se1 Se 0.37666(6) 0.75219(3) 0.36220(4) 0.02256(14) Uani 1 1 d . .
O1W O 0.8218(5) 0.8790(3) 0.3160(3) 0.0434(8) Uani 1 1 d . .
H1WB H 0.8774 0.8176 0.3448 0.065 Uiso 1 1 d R .
H1WC H 0.6786 0.8775 0.2797 0.065 Uiso 1 1 d R .
O1 O 0.4396(5) 0.8691(2) 0.4311(3) 0.0297(6) Uani 1 1 d . .
O2W O 0.7151(4) 1.0814(2) 0.4180(3) 0.0268(6) Uani 1 1 d . .
H2WA H 0.7373 1.1332 0.4688 0.040 Uiso 1 1 d R .
H2WB H 0.6762 1.1045 0.3420 0.040 Uiso 1 1 d R .
O2 O 0.1044(5) 0.7309(2) 0.2870(3) 0.0322(7) Uani 1 1 d . .
O3W O 0.8882(4) 0.9185(2) 0.5902(3) 0.0281(6) Uani 1 1 d . .
H3WB H 0.7431 0.9160 0.5399 0.042 Uiso 1 1 d R .
H3WC H 0.9419 0.8560 0.6050 0.042 Uiso 1 1 d R .
O3 O 0.5234(6) 0.6628(3) 0.4760(4) 0.0507(9) Uani 1 1 d . .
O4 O 0.4420(6) 0.7473(2) 0.2538(3) 0.0434(8) Uani 1 1 d . .
N1 N 0.8349(6) 0.5528(3) 0.4755(4) 0.0331(8) Uani 1 1 d . .
H1A H 0.7155 0.5929 0.4565 0.040 Uiso 1 1 d R .
C1' C 0.7429(13) 0.4506(7) 0.3987(8) 0.034(2) Uani 0.519(8) 1 d P 1
H1'A H 0.6667 0.4642 0.3045 0.040 Uiso 0.519(8) 1 d PR 1
H1'B H 0.6352 0.4192 0.4124 0.040 Uiso 0.519(8) 1 d PR 1
C2' C 0.9697(15) 0.5194(7) 0.6280(8) 0.033(2) Uani 0.519(8) 1 d P 1
H2'A H 0.8789 0.4726 0.6420 0.040 Uiso 0.519(8) 1 d PR 1
H2'B H 1.0095 0.5803 0.6847 0.040 Uiso 0.519(8) 1 d PR 1
C3' C 0.9675(19) 0.6114(7) 0.4524(14) 0.051(3) Uani 0.519(8) 1 d P 1
H3'A H 1.0420 0.6663 0.5187 0.061 Uiso 0.519(8) 1 d PR 1
H3'B H 0.8752 0.6443 0.3657 0.061 Uiso 0.519(8) 1 d PR 1
C1 C 0.8136(15) 0.5354(8) 0.3380(8) 0.036(2) Uani 0.481(8) 1 d P 2
H1B H 0.7975 0.6021 0.2957 0.043 Uiso 0.481(8) 1 d PR 2
H1C H 0.6813 0.4931 0.2776 0.043 Uiso 0.481(8) 1 d PR 2
C2 C 0.8471(19) 0.4593(9) 0.5344(13) 0.050(4) Uani 0.481(8) 1 d P 2
H2A H 0.7026 0.4234 0.4877 0.060 Uiso 0.481(8) 1 d PR 2
H2B H 0.8915 0.4742 0.6238 0.060 Uiso 0.481(8) 1 d PR 2
C3 C 1.0511(16) 0.6219(8) 0.5560(12) 0.038(2) Uani 0.481(8) 1 d P 2
H3A H 1.0618 0.6556 0.6303 0.045 Uiso 0.481(8) 1 d PR 2
H3B H 1.0466 0.6755 0.4985 0.045 Uiso 0.481(8) 1 d PR 2

loop_
_atom_site_aniso_label
_atom_site_aniso_U_11
_atom_site_aniso_U_22
_atom_site_aniso_U_33
_atom_site_aniso_U_23
_atom_site_aniso_U_13
_atom_site_aniso_U_12
Cu1 0.0170(3) 0.0212(3) 0.0237(3) 0.0037(3) 0.0128(3) 0.0027(2)
Se1 0.0219(2) 0.0220(2) 0.0315(2) -0.00412(15) 0.01979(17) -0.00070(14)
O1W 0.0361(18) 0.0422(19) 0.052(2) -0.0177(16) 0.0256(17) -0.0087(14)
O1 0.0256(14) 0.0302(15) 0.0366(16) -0.0130(12) 0.0198(13) -0.0061(12)
O2W 0.0295(14) 0.0284(14) 0.0267(14) 0.0065(11) 0.0187(12) 0.0086(12)
O2 0.0234(14) 0.0313(16) 0.0465(18) -0.0117(13) 0.0226(14) -0.0084(11)
O3W 0.0202(13) 0.0294(15) 0.0335(16) 0.0077(12) 0.0147(12) 0.0008(11)
O3 0.048(2) 0.048(2) 0.073(3) 0.0239(18) 0.044(2) 0.0261(16)
O4 0.052(2) 0.051(2) 0.053(2) -0.0257(16) 0.0454(18) -0.0217(16)
N1 0.0245(18) 0.0273(18) 0.041(2) -0.0023(15) 0.0148(16) 0.0095(14)
C1' 0.022(4) 0.042(5) 0.028(5) -0.009(4) 0.009(3) -0.003(3)
C2' 0.037(5) 0.034(5) 0.033(4) -0.004(4) 0.022(4) 0.006(4)
C3' 0.049(6) 0.028(5) 0.090(10) 0.028(6) 0.048(7) 0.014(4)
C1 0.024(4) 0.050(6) 0.026(5) -0.003(4) 0.009(4) 0.008(4)
C2 0.048(6) 0.049(6) 0.087(10) 0.026(6) 0.058(7) 0.012(5)
C3 0.027(5) 0.035(5) 0.042(6) -0.016(5) 0.015(5) -0.008(4)

loop_
_atom_type_symbol
_atom_type_description
_atom_type_scat_dispersion_real
_atom_type_scat_dispersion_imag
_atom_type_scat_source
C C 0.0033 0.0016 'International Tables Vol C Tables 4.2.6.8 and 6.1.1.4'
H H 0.0000 0.0000 'International Tables Vol C Tables 4.2.6.8 and 6.1.1.4'
Cu Cu 0.3201 1.2651 'International Tables Vol C Tables 4.2.6.8 and 6.1.1.4'
N N 0.0061 0.0033 'International Tables Vol C Tables 4.2.6.8 and 6.1.1.4'
O O 0.0106 0.0060 'International Tables Vol C Tables 4.2.6.8 and 6.1.1.4'
Se Se -0.0929 2.2259 'International Tables Vol C Tables 4.2.6.8 and 6.1.1.4'

loop_
_geom_angle_atom_site_label_1
_geom_angle_atom_site_label_2
_geom_angle_atom_site_label_3
_geom_angle
_geom_angle_site_symmetry_1
_geom_angle_site_symmetry_3
O2W Cu1 O2W 180.000(1) . 3_776
O2W Cu1 O3W 85.72(11) . .
O2W Cu1 O3W 94.28(11) 3_776 .
O2W Cu1 O3W 94.28(11) . 3_776
O2W Cu1 O3W 85.72(11) 3_776 3_776
O3W Cu1 O3W 180.00(14) . 3_776
O2W Cu1 O1W 90.99(11) . .
O2W Cu1 O1W 89.01(11) 3_776 .
O3W Cu1 O1W 91.03(11) . .
O3W Cu1 O1W 88.97(11) 3_776 .
O2W Cu1 O1W 89.01(11) . 3_776
O2W Cu1 O1W 90.99(11) 3_776 3_776
O3W Cu1 O1W 88.97(11) . 3_776
O3W Cu1 O1W 91.03(11) 3_776 3_776
O1W Cu1 O1W 180.000(1) . 3_776
O3 Se1 O2 110.19(17) . .
O3 Se1 O1 109.83(18) . .
O2 Se1 O1 109.14(14) . .
O3 Se1 O4 108.65(18) . .
O2 Se1 O4 109.92(17) . .
O1 Se1 O4 109.09(15) . .
Cu1 O1W H1WB 109.0 . .
Cu1 O1W H1WC 109.8 . .
H1WB O1W H1WC 109.5 . .
Cu1 O2W H2WA 109.0 . .
Cu1 O2W H2WB 109.3 . .
H2WA O2W H2WB 109.5 . .
Cu1 O3W H3WB 109.4 . .
Cu1 O3W H3WC 109.0 . .
H3WB O3W H3WC 109.5 . .
C3' N1 C2 138.1(6) . .
C3' N1 C1' 116.7(7) . .
C2 N1 C1' 57.0(7) . .
C3' N1 C3 41.9(6) . .
C2 N1 C3 114.8(7) . .
C1' N1 C3 143.4(5) . .
C3' N1 C2' 111.2(7) . .
C2 N1 C2' 48.5(6) . .
C1' N1 C2' 104.8(5) . .
C3 N1 C2' 71.9(6) . .
C3' N1 C1 61.3(7) . .
C2 N1 C1 111.6(7) . .
C1' N1 C1 59.2(5) . .
C3 N1 C1 101.8(6) . .
C2' N1 C1 144.7(5) . .
C3' N1 H1A 108.1 . .
C2 N1 H1A 113.0 . .
C1' N1 H1A 108.1 . .
C3 N1 H1A 107.5 . .
C2' N1 H1A 107.7 . .
C1 N1 H1A 107.3 . .
N1 C1' C3' 85.1(5) . 3_766
N1 C1' H1'A 109.5 . .
C3' C1' H1'A 138.4 3_766 .
N1 C1' H1'B 110.8 . .
C3' C1' H1'B 101.5 3_766 .
H1'A C1' H1'B 108.4 . .
N1 C1' H1C 95.0 . .
C3' C1' H1C 131.4 3_766 .
H1'A C1' H1C 16.8 . .
H1'B C1' H1C 123.1 . .
N1 C1' H2A 86.4 . .
C3' C1' H2A 75.4 3_766 .
H1'A C1' H2A 141.8 . .
H1'B C1' H2A 34.5 . .
H1C C1' H2A 153.2 . .
N1 C2' H2'A 110.6 . .
N1 C2' H2'B 111.0 . .
H2'A C2' H2'B 108.6 . .
N1 C2' H2B 100.7 . .
H2'A C2' H2B 14.4 . .
H2'B C2' H2B 122.8 . .
N1 C3' C1' 94.7(6) . 3_766
N1 C3' H3'A 109.8 . .
C1' C3' H3'A 74.3 3_766 .
N1 C3' H3'B 110.0 . .
C1' C3' H3'B 151.7 3_766 .
H3'A C3' H3'B 108.2 . .
N1 C3' H1B 93.7 . .
C1' C3' H1B 139.5 3_766 .
H3'A C3' H1B 138.1 . .
H3'B C3' H1B 29.9 . .
N1 C3' H3B 126.0 . .
C1' C3' H3B 80.9 3_766 .
H3'A C3' H3B 17.4 . .
H3'B C3' H3B 94.7 . .
H1B C3' H3B 123.9 . .
N1 C1 C2 80.5(5) . 3_766
N1 C1 H1'A 90.1 . .
C2 C1 H1'A 133.8 3_766 .
N1 C1 H3'B 77.8 . .
C2 C1 H3'B 73.2 3_766 .
H1'A C1 H3'B 148.6 . .
N1 C1 H1B 110.4 . .
C2 C1 H1B 96.2 3_766 .
H1'A C1 H1B 129.2 . .
H3'B C1 H1B 37.3 . .
N1 C1 H1C 109.9 . .
C2 C1 H1C 147.0 3_766 .
H1'A C1 H1C 23.6 . .
H3'B C1 H1C 138.8 . .
H1B C1 H1C 108.3 . .
N1 C2 C3 95.5(6) . 3_766
N1 C2 C1 93.7(7) . 3_766
C3 C2 C1 77.0(5) 3_766 3_766
N1 C2 H1'B 92.9 . .
C3 C2 H1'B 75.4 3_766 .
C1 C2 H1'B 152.1 3_766 .
N1 C2 H2'A 111.5 . .
C3 C2 H2'A 142.8 3_766 .
C1 C2 H2'A 76.1 3_766 .
H1'B C2 H2'A 126.0 . .
N1 C2 H2A 112.1 . .
C3 C2 H2A 92.2 3_766 .
C1 C2 H2A 153.0 3_766 .
H1'B C2 H2A 26.7 . .
H2'A C2 H2A 100.4 . .
N1 C2 H2B 107.8 . .
C3 C2 H2B 139.6 3_766 .
C1 C2 H2B 69.2 3_766 .
H1'B C2 H2B 133.6 . .
H2'A C2 H2B 7.7 . .
H2A C2 H2B 108.1 . .
N1 C3 C2 84.4(6) . 3_766
N1 C3 H3'A 110.8 . .
C2 C3 H3'A 89.1 3_766 .
N1 C3 H3A 111.2 . .
C2 C3 H3A 156.9 3_766 .
H3'A C3 H3A 100.4 . .
N1 C3 H3B 109.4 . .
C2 C3 H3B 80.1 3_766 .
H3'A C3 H3B 9.0 . .
H3A C3 H3B 108.8 . .

loop_
_geom_bond_atom_site_label_1
_geom_bond_atom_site_label_2
_geom_bond_distance
_geom_bond_site_symmetry_2
Cu1 O2W 1.965(3) .
Cu1 O2W 1.965(3) 3_776
Cu1 O3W 1.973(3) .
Cu1 O3W 1.973(3) 3_776
Cu1 O1W 2.387(3) .
Cu1 O1W 2.387(3) 3_776
Se1 O3 1.621(3) .
Se1 O2 1.628(3) .
Se1 O1 1.628(3) .
Se1 O4 1.629(3) .
O1W H1WB 0.8500 .
O1W H1WC 0.8500 .
O2W H2WA 0.8500 .
O2W H2WB 0.8500 .
O3W H3WB 0.8500 .
O3W H3WC 0.8501 .
N1 C3' 1.350(9) .
N1 C2 1.357(10) .
N1 C1' 1.506(9) .
N1 C3 1.539(9) .
N1 C2' 1.580(9) .
N1 C1 1.603(9) .
N1 H1A 0.9000 .
C1' C3' 1.970(14) 3_766
C1' H1'A 0.9600 .
C1' H1'B 0.9600 .
C1' H1C 1.3800 .
C1' H2A 1.3129 .
C2' H2'A 0.9601 .
C2' H2'B 0.9600 .
C2' H2B 0.7788 .
C3' C1' 1.970(14) 3_766
C3' H3'A 0.9600 .
C3' H3'B 0.9600 .
C3' H1B 1.5713 .
C3' H3B 0.9617 .
C1 C2 1.993(14) 3_766
C1 H1'A 1.2582 .
C1 H3'B 1.4244 .
C1 H1B 0.9600 .
C1 H1C 0.9600 .
C2 C3 1.922(15) 3_766
C2 C1 1.993(14) 3_766
C2 H1'B 1.4753 .
C2 H2'A 1.2034 .
C2 H2A 0.9600 .
C2 H2B 0.9600 .
C3 C2 1.922(15) 3_766
C3 H3'A 0.6997 .
C3 H3A 0.9600 .
C3 H3B 0.9600 .

loop_
_geom_torsion_atom_site_label_1
_geom_torsion_atom_site_label_2
_geom_torsion_atom_site_label_3
_geom_torsion_atom_site_label_4
_geom_torsion
_geom_torsion_site_symmetry_4
C3' N1 C1' C3' 87.2(8) 3_766
C2 N1 C1' C3' -44.7(6) 3_766
C3 N1 C1' C3' 43.2(12) 3_766
C2' N1 C1' C3' -36.2(5) 3_766
C1 N1 C1' C3' 109.4(6) 3_766
C2 N1 C3' C1' -23.8(15) 3_766
C1' N1 C3' C1' -93.1(7) 3_766
C3 N1 C3' C1' 48.6(7) 3_766
C2' N1 C3' C1' 27.0(7) 3_766
C1 N1 C3' C1' -114.8(7) 3_766
C3' N1 C1 C2 44.3(6) 3_766
C2 N1 C1 C2 -89.8(7) 3_766
C1' N1 C1 C2 -113.0(6) 3_766
C3 N1 C1 C2 33.1(6) 3_766
C2' N1 C1 C2 -42.2(11) 3_766
C3' N1 C2 C3 -49.1(15) 3_766
C1' N1 C2 C3 45.3(6) 3_766
C3 N1 C2 C3 -93.6(8) 3_766
C2' N1 C2 C3 -123.8(8) 3_766
C1 N1 C2 C3 21.5(8) 3_766
C3' N1 C2 C1 28.2(14) 3_766
C1' N1 C2 C1 122.6(7) 3_766
C3 N1 C2 C1 -16.3(8) 3_766
C2' N1 C2 C1 -46.5(6) 3_766
C1 N1 C2 C1 98.7(6) 3_766
C3' N1 C3 C2 -49.0(7) 3_766
C2 N1 C3 C2 86.5(8) 3_766
C1' N1 C3 C2 19.2(12) 3_766
C2' N1 C3 C2 109.9(6) 3_766
C1 N1 C3 C2 -34.1(6) 3_766
